data_7111354
loop_
_publ_author_name
'Stroh, Christophe'
'Mayor, Marcel'
'von H&#xFFFD;nisch, Carsten'
'Turek, Philippe'

_publ_section_title
;
 Intramolecular exchange interaction in twofold spin-labelled platinum
 complexes
;
_journal_issue 18
_journal_name_full 'Chemical Communications'
_journal_page_first 2050
_journal_page_last 2051
_journal_paper_doi 10.1039/b407067d
_journal_year 2004
_chemical_formula_sum 'C66 H62 N4 O4 P2 Pt'
_chemical_formula_weight 1232.23
_chemical_name_systematic
;
?
;
_space_group_IT_number 15
_symmetry_cell_setting monoclinic
_symmetry_space_group_name_Hall '-C 2yc'
_symmetry_space_group_name_H-M 'C 1 2/c 1'
_atom_sites_solution_hydrogens geom
_atom_sites_solution_primary direct
_atom_sites_solution_secondary difmap
_audit_creation_method SHELXL-97
_cell_angle_alpha 90.00
_cell_angle_beta 119.33(3)
_cell_angle_gamma 90.00
_cell_formula_units_Z 4
_cell_length_a 34.963(7)
_cell_length_b 9.4928(19)
_cell_length_c 19.323(4)
_cell_measurement_temperature 200(2)
_cell_volume 5591(3)
_computing_structure_refinement 'SHELXL-97 (Sheldrick, 1997)'
_computing_structure_solution 'SHELXS-97 (Sheldrick, 1990)'
_diffrn_ambient_temperature 200(2)
_diffrn_measured_fraction_theta_full 0.821
_diffrn_measured_fraction_theta_max 0.821
_diffrn_measurement_device_type 'Imaging plate'
_diffrn_measurement_method 'Omega scan'
_diffrn_radiation_monochromator graphite
_diffrn_radiation_source 'fine-focus sealed tube'
_diffrn_radiation_type MoK\a
_diffrn_radiation_wavelength 0.71073
_diffrn_reflns_av_R_equivalents 0.0401
_diffrn_reflns_av_sigmaI/netI 0.0345
_diffrn_reflns_limit_h_max 43
_diffrn_reflns_limit_h_min -42
_diffrn_reflns_limit_k_max 9
_diffrn_reflns_limit_k_min -11
_diffrn_reflns_limit_l_max 21
_diffrn_reflns_limit_l_min -23
_diffrn_reflns_number 10025
_diffrn_reflns_theta_full 26.10
_diffrn_reflns_theta_max 26.10
_diffrn_reflns_theta_min 1.34
_diffrn_standards_decay_% /
_exptl_absorpt_coefficient_mu 2.620
_exptl_absorpt_correction_T_max /
_exptl_absorpt_correction_T_min /
_exptl_absorpt_correction_type /
_exptl_crystal_colour blue
_exptl_crystal_density_diffrn 1.464
_exptl_crystal_density_method 'not measured'
_exptl_crystal_description plates
_exptl_crystal_F_000 2504
_exptl_crystal_size_max 2mm
_exptl_crystal_size_mid 1mm
_exptl_crystal_size_min 0.5mm
_refine_diff_density_max 0.715
_refine_diff_density_min -1.577
_refine_diff_density_rms 0.101
_refine_ls_extinction_method none
_refine_ls_goodness_of_fit_ref 1.032
_refine_ls_hydrogen_treatment mixed
_refine_ls_matrix_type full
_refine_ls_number_parameters 349
_refine_ls_number_reflns 4567
_refine_ls_number_restraints 0
_refine_ls_restrained_S_all 1.032
_refine_ls_R_factor_all 0.0452
_refine_ls_R_factor_gt 0.0362
_refine_ls_shift/su_max 0.073
_refine_ls_shift/su_mean 0.006
_refine_ls_structure_factor_coef Fsqd
_refine_ls_weighting_details 'calc w=1/[\s^2^(Fo^2^)+(0.0703P)^2^+0.0000P] where P=(Fo^2^+2Fc^2^)/3'
_refine_ls_weighting_scheme calc
_refine_ls_wR_factor_gt 0.0984
_refine_ls_wR_factor_ref 0.1018
_reflns_number_gt 3530
_reflns_number_total 4567
_reflns_threshold_expression >2sigma(I)
_cod_data_source_file b407067dsup1.cif
_cod_data_source_block testc2c
_cod_original_cell_volume 5591.3(19)
_cod_original_sg_symbol_H-M C2/c
_cod_database_code 7111354

loop_
_symmetry_equiv_pos_as_xyz
'x, y, z'
'-x, y, -z+1/2'
'x+1/2, y+1/2, z'
'-x+1/2, y+1/2, -z+1/2'
'-x, -y, -z'
'x, -y, z-1/2'
'-x+1/2, -y+1/2, -z'
'x+1/2, -y+1/2, z-1/2'

loop_
_atom_site_label
_atom_site_type_symbol
_atom_site_fract_x
_atom_site_fract_y
_atom_site_fract_z
_atom_site_U_iso_or_equiv
_atom_site_adp_type
_atom_site_occupancy
_atom_site_symmetry_multiplicity
_atom_site_calc_flag
_atom_site_refinement_flags
Pt1 Pt 0.2500 0.7500 0.0000 0.02872(10) Uani 1 2 d S
P1 P 0.29402(3) 0.61295(12) 0.11031(7) 0.0294(2) Uani 1 1 d .
N1 N 0.00303(15) 0.7733(5) 0.1070(3) 0.0445(11) Uani 1 1 d .
N2 N -0.02713(12) 0.6819(5) -0.0121(3) 0.0399(9) Uani 1 1 d .
O1 O 0.03070(12) 0.8277(6) 0.1742(3) 0.0644(13) Uani 1 1 d .
O2 O -0.03209(11) 0.6181(4) -0.0747(2) 0.0517(10) Uani 1 1 d .
C1 C 0.20051(16) 0.7614(4) 0.0247(3) 0.0324(10) Uani 1 1 d .
C2 C 0.17007(18) 0.7668(5) 0.0348(4) 0.0380(12) Uani 1 1 d .
C3 C 0.12995(17) 0.7638(5) 0.0401(4) 0.0370(11) Uani 1 1 d .
C4 C 0.08951(18) 0.7685(5) -0.0281(4) 0.0405(12) Uani 1 1 d .
H4A H 0.0883 0.7792 -0.0781 0.049 Uiso 1 1 calc R
C5 C 0.05080(19) 0.7578(5) -0.0254(4) 0.0419(12) Uani 1 1 d .
H5A H 0.0234 0.7600 -0.0731 0.050 Uiso 1 1 calc R
C6 C 0.05223(18) 0.7439(5) 0.0479(4) 0.0393(12) Uani 1 1 d .
C7 C 0.09283(18) 0.7430(5) 0.1179(4) 0.0421(12) Uani 1 1 d .
H7A H 0.0940 0.7354 0.1680 0.051 Uiso 1 1 calc R
C8 C 0.13139(18) 0.7534(5) 0.1139(4) 0.0430(12) Uani 1 1 d .
H8A H 0.1589 0.7534 0.1614 0.052 Uiso 1 1 calc R
C9 C 0.01054(17) 0.7310(5) 0.0478(4) 0.0381(12) Uani 1 1 d .
C10 C -0.04307(18) 0.7347(5) 0.0885(4) 0.0442(13) Uani 1 1 d .
C11 C -0.0398(2) 0.5952(7) 0.1286(4) 0.0600(16) Uani 1 1 d .
H11C H -0.0288 0.5232 0.1063 0.072 Uiso 1 1 calc R
H11B H -0.0688 0.5677 0.1198 0.072 Uiso 1 1 calc R
H11A H -0.0196 0.6042 0.1857 0.072 Uiso 1 1 calc R
C12 C -0.06077(18) 0.8483(7) 0.1208(4) 0.0573(16) Uani 1 1 d .
H12C H -0.0640 0.9366 0.0922 0.069 Uiso 1 1 calc R
H12B H -0.0403 0.8622 0.1775 0.069 Uiso 1 1 calc R
H12A H -0.0894 0.8190 0.1136 0.069 Uiso 1 1 calc R
C13 C -0.06557(18) 0.7249(5) -0.0025(4) 0.0443(13) Uani 1 1 d .
C14 C -0.08046(18) 0.8659(7) -0.0452(4) 0.0593(16) Uani 1 1 d .
H14C H -0.0941 0.8510 -0.1027 0.071 Uiso 1 1 calc R
H14B H -0.0551 0.9283 -0.0279 0.071 Uiso 1 1 calc R
H14A H -0.1018 0.9092 -0.0326 0.071 Uiso 1 1 calc R
C15 C -0.10179(15) 0.6146(7) -0.0405(4) 0.0508(14) Uani 1 1 d .
H15C H -0.1138 0.6155 -0.0982 0.061 Uiso 1 1 calc R
H15B H -0.1251 0.6361 -0.0280 0.061 Uiso 1 1 calc R
H15A H -0.0897 0.5212 -0.0197 0.061 Uiso 1 1 calc R
C16 C 0.27712(14) 0.5848(4) 0.1850(3) 0.0323(9) Uani 1 1 d .
C17 C 0.30505(14) 0.6007(6) 0.2647(3) 0.0408(11) Uani 1 1 d .
H17A H 0.3330 0.6421 0.2824 0.049 Uiso 1 1 calc R
C18 C 0.29306(17) 0.5568(6) 0.3207(4) 0.0485(14) Uani 1 1 d .
H18A H 0.3128 0.5674 0.3759 0.058 Uiso 1 1 calc R
C19 C 0.25213(18) 0.4981(6) 0.2945(3) 0.0481(13) Uani 1 1 d .
H19A H 0.2438 0.4677 0.3320 0.058 Uiso 1 1 calc R
C20 C 0.22364(17) 0.4832(6) 0.2156(4) 0.0459(13) Uani 1 1 d .
H20A H 0.1956 0.4427 0.1990 0.055 Uiso 1 1 calc R
C21 C 0.23463(16) 0.5263(5) 0.1578(3) 0.0370(10) Uani 1 1 d .
H21A H 0.2145 0.5167 0.1027 0.044 Uiso 1 1 calc R
C22 C 0.30140(14) 0.4320(5) 0.0880(3) 0.0319(9) Uani 1 1 d .
C23 C 0.31402(16) 0.3276(5) 0.1466(3) 0.0413(11) Uani 1 1 d .
H23A H 0.3175 0.3503 0.1972 0.050 Uiso 1 1 calc R
C24 C 0.32136(18) 0.1916(6) 0.1302(4) 0.0463(12) Uani 1 1 d .
H24A H 0.3305 0.1217 0.1704 0.056 Uiso 1 1 calc R
C25 C 0.31569(17) 0.1556(6) 0.0566(4) 0.0452(12) Uani 1 1 d .
H25A H 0.3206 0.0616 0.0460 0.054 Uiso 1 1 calc R
C26 C 0.3029(2) 0.2577(5) -0.0014(4) 0.0427(12) Uani 1 1 d .
H26A H 0.2990 0.2332 -0.0521 0.051 Uiso 1 1 calc R
C27 C 0.29548(14) 0.3955(5) 0.0130(3) 0.0352(10) Uani 1 1 d .
H27A H 0.2865 0.4646 -0.0276 0.042 Uiso 1 1 calc R
C28 C 0.34976(15) 0.6816(5) 0.1667(3) 0.0341(10) Uani 1 1 d .
C29 C 0.38660(16) 0.5947(6) 0.2007(3) 0.0418(11) Uani 1 1 d .
H29A H 0.3831 0.4955 0.1942 0.050 Uiso 1 1 calc R
C30 C 0.42866(16) 0.6521(6) 0.2444(4) 0.0468(13) Uani 1 1 d .
H30A H 0.4536 0.5921 0.2681 0.056 Uiso 1 1 calc R
C31 C 0.43381(18) 0.7964(7) 0.2528(4) 0.0483(13) Uani 1 1 d .
H31A H 0.4623 0.8362 0.2814 0.058 Uiso 1 1 calc R
C32 C 0.39738(18) 0.8827(6) 0.2196(4) 0.0525(14) Uani 1 1 d .
H32A H 0.4009 0.9819 0.2263 0.063 Uiso 1 1 calc R
C33 C 0.35575(17) 0.8259(6) 0.1768(4) 0.0462(12) Uani 1 1 d .
H33A H 0.3310 0.8866 0.1540 0.055 Uiso 1 1 calc R

loop_
_atom_site_aniso_label
_atom_site_aniso_U_11
_atom_site_aniso_U_22
_atom_site_aniso_U_33
_atom_site_aniso_U_23
_atom_site_aniso_U_13
_atom_site_aniso_U_12
Pt1 0.02968(14) 0.02930(15) 0.02963(16) 0.00235(10) 0.01642(12) 0.00182(9)
P1 0.0330(5) 0.0281(6) 0.0279(6) 0.0015(5) 0.0156(5) 0.0021(4)
N1 0.036(2) 0.054(3) 0.050(3) -0.009(2) 0.025(2) -0.0066(18)
N2 0.0345(19) 0.048(3) 0.043(3) -0.002(2) 0.023(2) 0.0013(18)
O1 0.048(2) 0.093(4) 0.056(3) -0.032(3) 0.029(2) -0.018(2)
O2 0.0496(19) 0.068(3) 0.042(2) -0.015(2) 0.026(2) -0.0102(19)
C1 0.031(2) 0.033(3) 0.023(3) 0.0036(19) 0.006(2) 0.0035(17)
C2 0.037(3) 0.039(3) 0.047(4) 0.000(2) 0.027(3) -0.0020(18)
C3 0.039(2) 0.035(3) 0.045(3) -0.003(2) 0.027(3) -0.0032(18)
C4 0.043(3) 0.045(3) 0.041(3) 0.003(2) 0.026(3) 0.001(2)
C5 0.041(3) 0.049(3) 0.033(3) -0.001(2) 0.016(3) 0.000(2)
C6 0.039(3) 0.040(3) 0.046(4) -0.005(2) 0.027(3) -0.0040(19)
C7 0.039(3) 0.055(3) 0.041(3) -0.002(2) 0.025(3) -0.002(2)
C8 0.036(2) 0.052(3) 0.046(4) -0.002(2) 0.024(3) -0.003(2)
C9 0.036(2) 0.042(3) 0.038(3) -0.005(2) 0.019(2) -0.0018(18)
C10 0.033(2) 0.055(4) 0.050(4) -0.003(2) 0.025(3) 0.002(2)
C11 0.063(3) 0.068(4) 0.058(4) 0.001(3) 0.036(3) -0.009(3)
C12 0.051(3) 0.066(4) 0.062(4) -0.017(3) 0.033(3) 0.003(3)
C13 0.038(3) 0.043(3) 0.059(4) 0.000(2) 0.030(3) 0.002(2)
C14 0.048(3) 0.055(4) 0.063(5) 0.009(3) 0.019(3) 0.013(3)
C15 0.035(2) 0.062(4) 0.054(4) -0.014(3) 0.021(3) -0.010(2)
C16 0.036(2) 0.025(2) 0.039(3) -0.0001(19) 0.020(2) 0.0021(17)
C17 0.034(2) 0.056(3) 0.033(3) -0.002(2) 0.016(2) 0.001(2)
C18 0.043(3) 0.073(4) 0.032(3) -0.001(3) 0.020(3) 0.002(2)
C19 0.051(3) 0.066(4) 0.033(3) 0.007(3) 0.025(3) 0.002(3)
C20 0.040(3) 0.056(3) 0.045(3) 0.007(3) 0.023(3) -0.004(2)
C21 0.042(2) 0.041(3) 0.027(3) 0.005(2) 0.016(2) -0.001(2)
C22 0.0316(19) 0.032(2) 0.032(3) -0.0025(19) 0.016(2) -0.0023(17)
C23 0.054(3) 0.032(3) 0.041(3) -0.001(2) 0.025(3) 0.003(2)
C24 0.053(3) 0.038(3) 0.046(4) 0.006(3) 0.023(3) 0.005(2)
C25 0.048(3) 0.036(3) 0.054(4) -0.009(2) 0.027(3) 0.001(2)
C26 0.052(3) 0.039(3) 0.044(3) -0.002(2) 0.028(3) 0.001(2)
C27 0.037(2) 0.036(2) 0.036(3) -0.001(2) 0.021(2) -0.0006(19)
C28 0.038(2) 0.035(3) 0.035(3) -0.003(2) 0.022(2) -0.0047(19)
C29 0.040(2) 0.038(3) 0.043(3) 0.001(2) 0.016(2) 0.006(2)
C30 0.035(2) 0.049(3) 0.051(4) 0.000(3) 0.018(3) 0.005(2)
C31 0.038(2) 0.061(3) 0.040(4) -0.003(3) 0.015(3) -0.010(2)
C32 0.051(3) 0.037(3) 0.061(4) -0.004(3) 0.021(3) -0.006(2)
C33 0.042(2) 0.042(3) 0.052(4) 0.001(3) 0.021(3) 0.003(2)

loop_
_atom_type_symbol
_atom_type_description
_atom_type_scat_dispersion_real
_atom_type_scat_dispersion_imag
_atom_type_scat_source
C C 0.0033 0.0016 'International Tables Vol C Tables 4.2.6.8 and 6.1.1.4'
H H 0.0000 0.0000 'International Tables Vol C Tables 4.2.6.8 and 6.1.1.4'
N N 0.0061 0.0033 'International Tables Vol C Tables 4.2.6.8 and 6.1.1.4'
O O 0.0106 0.0060 'International Tables Vol C Tables 4.2.6.8 and 6.1.1.4'
P P 0.1023 0.0942 'International Tables Vol C Tables 4.2.6.8 and 6.1.1.4'
Pt Pt -1.7033 8.3905 'International Tables Vol C Tables 4.2.6.8 and 6.1.1.4'

loop_
_geom_angle_atom_site_label_1
_geom_angle_atom_site_label_2
_geom_angle_atom_site_label_3
_geom_angle
_geom_angle_site_symmetry_1
_geom_angle_site_symmetry_3
C1 Pt1 C1 180.0(2) . 7_565
C1 Pt1 P1 85.81(14) . 7_565
C1 Pt1 P1 94.19(14) 7_565 7_565
C1 Pt1 P1 94.19(14) . .
C1 Pt1 P1 85.81(14) 7_565 .
P1 Pt1 P1 180.00(5) 7_565 .
C22 P1 C28 104.2(2) . .
C22 P1 C16 100.80(19) . .
C28 P1 C16 104.2(2) . .
C22 P1 Pt1 114.73(16) . .
C28 P1 Pt1 112.43(17) . .
C16 P1 Pt1 118.79(15) . .
O1 N1 C9 127.6(4) . .
O1 N1 C10 121.5(4) . .
C9 N1 C10 110.7(5) . .
O2 N2 C9 126.8(4) . .
O2 N2 C13 121.9(4) . .
C9 N2 C13 111.0(4) . .
C2 C1 Pt1 176.3(5) . .
C1 C2 C3 174.0(6) . .
C4 C3 C8 118.8(5) . .
C4 C3 C2 120.1(5) . .
C8 C3 C2 121.1(5) . .
C5 C4 C3 121.6(5) . .
C4 C5 C6 119.6(6) . .
C5 C6 C7 119.7(5) . .
C5 C6 C9 117.7(5) . .
C7 C6 C9 122.6(5) . .
C8 C7 C6 119.8(5) . .
C7 C8 C3 120.5(6) . .
N2 C9 N1 108.5(4) . .
N2 C9 C6 125.9(5) . .
N1 C9 C6 125.5(5) . .
C11 C10 N1 106.6(4) . .
C11 C10 C12 110.7(5) . .
N1 C10 C12 109.4(5) . .
C11 C10 C13 113.7(5) . .
N1 C10 C13 100.0(4) . .
C12 C10 C13 115.4(5) . .
N2 C13 C14 105.2(4) . .
N2 C13 C15 109.6(4) . .
C14 C13 C15 111.1(5) . .
N2 C13 C10 99.8(4) . .
C14 C13 C10 114.4(5) . .
C15 C13 C10 115.5(5) . .
C17 C16 C21 119.9(4) . .
C17 C16 P1 123.0(3) . .
C21 C16 P1 116.6(4) . .
C16 C17 C18 121.2(4) . .
C19 C18 C17 119.0(6) . .
C20 C19 C18 120.9(4) . .
C19 C20 C21 121.6(4) . .
C20 C21 C16 117.5(5) . .
C27 C22 C23 119.2(4) . .
C27 C22 P1 120.7(4) . .
C23 C22 P1 120.0(4) . .
C24 C23 C22 119.7(5) . .
C25 C24 C23 121.2(5) . .
C24 C25 C26 119.3(5) . .
C25 C26 C27 121.2(5) . .
C26 C27 C22 119.4(5) . .
C33 C28 C29 118.6(4) . .
C33 C28 P1 118.8(3) . .
C29 C28 P1 122.7(4) . .
C28 C29 C30 120.6(5) . .
C31 C30 C29 119.7(5) . .
C32 C31 C30 119.8(5) . .
C31 C32 C33 120.5(5) . .
C32 C33 C28 120.8(5) . .

loop_
_geom_bond_atom_site_label_1
_geom_bond_atom_site_label_2
_geom_bond_distance
_geom_bond_site_symmetry_2
Pt1 C1 2.010(5) .
Pt1 C1 2.010(5) 7_565
Pt1 P1 2.3218(14) 7_565
Pt1 P1 2.3218(14) .
P1 C22 1.820(4) .
P1 C28 1.825(5) .
P1 C16 1.827(4) .
N1 O1 1.287(7) .
N1 C9 1.354(7) .
N1 C10 1.515(6) .
N2 O2 1.285(6) .
N2 C9 1.341(7) .
N2 C13 1.501(5) .
C1 C2 1.173(7) .
C2 C3 1.457(6) .
C3 C4 1.383(9) .
C3 C8 1.405(8) .
C4 C5 1.383(7) .
C5 C6 1.400(8) .
C6 C7 1.402(9) .
C6 C9 1.461(7) .
C7 C8 1.392(7) .
C10 C11 1.510(8) .
C10 C12 1.521(7) .
C10 C13 1.538(10) .
C13 C14 1.524(8) .
C13 C15 1.526(7) .
C16 C17 1.370(7) .
C16 C21 1.424(6) .
C17 C18 1.402(7) .
C18 C19 1.380(8) .
C19 C20 1.360(8) .
C20 C21 1.408(6) .
C22 C27 1.403(6) .
C22 C23 1.403(7) .
C23 C24 1.383(8) .
C24 C25 1.380(8) .
C25 C26 1.381(8) .
C26 C27 1.388(6) .
C28 C33 1.385(8) .
C28 C29 1.394(7) .
C29 C30 1.399(7) .
C30 C31 1.381(9) .
C31 C32 1.380(8) .
C32 C33 1.384(8) .

loop_
_geom_torsion_atom_site_label_1
_geom_torsion_atom_site_label_2
_geom_torsion_atom_site_label_3
_geom_torsion_atom_site_label_4
_geom_torsion
_geom_torsion_site_symmetry_1
C1 Pt1 P1 C22 110.35(19) .
C1 Pt1 P1 C22 -69.65(19) 7_565
P1 Pt1 P1 C22 -66(100) 7_565
C1 Pt1 P1 C28 -130.8(2) .
C1 Pt1 P1 C28 49.2(2) 7_565
P1 Pt1 P1 C28 53(100) 7_565
C1 Pt1 P1 C16 -8.9(2) .
C1 Pt1 P1 C16 171.1(2) 7_565
P1 Pt1 P1 C16 175(100) 7_565
C1 Pt1 C1 C2 166(100) 7_565
P1 Pt1 C1 C2 43(6) 7_565
P1 Pt1 C1 C2 -137(6) .
Pt1 C1 C2 C3 28(10) .
C1 C2 C3 C4 -40(5) .
C1 C2 C3 C8 139(5) .
C8 C3 C4 C5 -2.5(7) .
C2 C3 C4 C5 176.3(4) .
C3 C4 C5 C6 0.9(7) .
C4 C5 C6 C7 1.0(7) .
C4 C5 C6 C9 -179.2(4) .
C5 C6 C7 C8 -1.2(7) .
C9 C6 C7 C8 179.0(4) .
C6 C7 C8 C3 -0.4(7) .
C4 C3 C8 C7 2.2(7) .
C2 C3 C8 C7 -176.6(4) .
O2 N2 C9 N1 -171.6(5) .
C13 N2 C9 N1 14.9(6) .
O2 N2 C9 C6 11.3(8) .
C13 N2 C9 C6 -162.2(5) .
O1 N1 C9 N2 -179.3(5) .
C10 N1 C9 N2 6.5(6) .
O1 N1 C9 C6 -2.2(9) .
C10 N1 C9 C6 -176.4(4) .
C5 C6 C9 N2 25.4(7) .
C7 C6 C9 N2 -154.8(5) .
C5 C6 C9 N1 -151.2(5) .
C7 C6 C9 N1 28.6(7) .
O1 N1 C10 C11 -79.7(6) .
C9 N1 C10 C11 94.8(6) .
O1 N1 C10 C12 40.1(7) .
C9 N1 C10 C12 -145.4(5) .
O1 N1 C10 C13 161.7(5) .
C9 N1 C10 C13 -23.8(5) .
O2 N2 C13 C14 -83.9(6) .
C9 N2 C13 C14 89.9(6) .
O2 N2 C13 C15 35.6(7) .
C9 N2 C13 C15 -150.6(5) .
O2 N2 C13 C10 157.3(5) .
C9 N2 C13 C10 -28.9(5) .
C11 C10 C13 N2 -84.2(5) .
N1 C10 C13 N2 29.1(4) .
C12 C10 C13 N2 146.2(4) .
C11 C10 C13 C14 164.1(4) .
N1 C10 C13 C14 -82.7(4) .
C12 C10 C13 C14 34.5(6) .
C11 C10 C13 C15 33.2(6) .
N1 C10 C13 C15 146.5(4) .
C12 C10 C13 C15 -96.4(6) .
C22 P1 C16 C17 101.4(4) .
C28 P1 C16 C17 -6.4(5) .
Pt1 P1 C16 C17 -132.4(4) .
C22 P1 C16 C21 -70.3(4) .
C28 P1 C16 C21 -178.1(4) .
Pt1 P1 C16 C21 55.9(4) .
C21 C16 C17 C18 1.7(7) .
P1 C16 C17 C18 -169.7(4) .
C16 C17 C18 C19 -0.7(8) .
C17 C18 C19 C20 -0.3(8) .
C18 C19 C20 C21 0.2(8) .
C19 C20 C21 C16 0.8(8) .
C17 C16 C21 C20 -1.7(7) .
P1 C16 C21 C20 170.2(4) .
C28 P1 C22 C27 -100.6(4) .
C16 P1 C22 C27 151.6(3) .
Pt1 P1 C22 C27 22.7(4) .
C28 P1 C22 C23 78.1(4) .
C16 P1 C22 C23 -29.7(4) .
Pt1 P1 C22 C23 -158.6(3) .
C27 C22 C23 C24 1.4(7) .
P1 C22 C23 C24 -177.3(4) .
C22 C23 C24 C25 -1.3(8) .
C23 C24 C25 C26 0.6(8) .
C24 C25 C26 C27 -0.2(8) .
C25 C26 C27 C22 0.4(8) .
C23 C22 C27 C26 -1.0(6) .
P1 C22 C27 C26 177.7(4) .
C22 P1 C28 C33 164.7(3) .
C16 P1 C28 C33 -90.0(4) .
Pt1 P1 C28 C33 39.9(4) .
C22 P1 C28 C29 -16.0(5) .
C16 P1 C28 C29 89.3(4) .
Pt1 P1 C28 C29 -140.8(4) .
C33 C28 C29 C30 0.3(7) .
P1 C28 C29 C30 -179.1(4) .
C28 C29 C30 C31 -1.0(8) .
C29 C30 C31 C32 1.4(8) .
C30 C31 C32 C33 -1.1(9) .
C31 C32 C33 C28 0.4(9) .
C29 C28 C33 C32 0.1(7) .
P1 C28 C33 C32 179.4(5) .
